data_4071922
loop_
_publ_author_name
'Meredith, M. Brett'
'Crisp, Jeffrey A.'
'Brady, Erik D.'
'Hanusa, Timothy P.'
'Yee, Gordon T.'
'Pink, Maren'
'Brennessel, William W.'
'Young, Victor G.'

_publ_section_title
;
 Tunable Spin-Crossover Behavior in Polymethylated
 Bis(indenyl)chromium(II) Complexes: The Significance of Benzo-Ring
 Substitution
;
_journal_issue 21
_journal_name_full Organometallics
_journal_page_first 5464
_journal_paper_doi 10.1021/om800473z
_journal_volume 27
_journal_year 2008
_chemical_formula_moiety 'C24 H26 Cr'
_chemical_formula_sum 'C24 H26 Cr'
_chemical_formula_weight 366.45
_chemical_name_common 04007a
_chemical_name_systematic
; 

 ? 

;
_space_group_IT_number 14
_symmetry_cell_setting monoclinic
_symmetry_space_group_name_Hall '-P 2ybc'
_symmetry_space_group_name_H-M 'P 1 21/c 1'
_atom_sites_solution_hydrogens geom
_atom_sites_solution_primary direct
_atom_sites_solution_secondary difmap
_audit_creation_method SHELXL-97
_cell_angle_alpha 90.00
_cell_angle_beta 96.296(8)
_cell_angle_gamma 90.00
_cell_formula_units_Z 6
_cell_length_a 15.492(4)
_cell_length_b 9.721(2)
_cell_length_c 19.969(4)
_cell_measurement_reflns_used 638
_cell_measurement_temperature 293(2)
_cell_measurement_theta_max 24.44
_cell_measurement_theta_min 2.50
_cell_volume 2989.1(12)
_computing_cell_refinement 'Bruker SMART'
_computing_data_collection 'Bruker SMART'
_computing_data_reduction 'Bruker SAINT'
_computing_molecular_graphics 'Bruker SHELXTL'
_computing_publication_material 'Bruker SHELXTL'
_computing_structure_refinement 'Bruker SHELXTL'
_computing_structure_solution 'Bruker SHELXTL'
_diffrn_ambient_temperature 293(2)
_diffrn_measured_fraction_theta_full 0.995
_diffrn_measured_fraction_theta_max 0.995
_diffrn_measurement_device_type 'CCD area detector'
_diffrn_measurement_method 'phi and omega scans'
_diffrn_radiation_monochromator graphite
_diffrn_radiation_source 'sealed tube'
_diffrn_radiation_type MoK\a
_diffrn_radiation_wavelength 0.71073
_diffrn_reflns_av_R_equivalents 0.0366
_diffrn_reflns_av_sigmaI/netI 0.0304
_diffrn_reflns_limit_h_max 18
_diffrn_reflns_limit_h_min -18
_diffrn_reflns_limit_k_max 11
_diffrn_reflns_limit_k_min 0
_diffrn_reflns_limit_l_max 23
_diffrn_reflns_limit_l_min 0
_diffrn_reflns_number 21887
_diffrn_reflns_theta_full 25.02
_diffrn_reflns_theta_max 25.02
_diffrn_reflns_theta_min 2.05
_exptl_absorpt_coefficient_mu 0.577
_exptl_absorpt_correction_T_max 0.8022
_exptl_absorpt_correction_T_min 0.7814
_exptl_absorpt_correction_type multi-scan
_exptl_absorpt_process_details 'SADABS (Sheldrick, 2003)'
_exptl_crystal_colour Brown
_exptl_crystal_density_diffrn 1.221
_exptl_crystal_density_method 'not measured'
_exptl_crystal_description Block
_exptl_crystal_F_000 1164
_exptl_crystal_size_max 0.45
_exptl_crystal_size_mid 0.40
_exptl_crystal_size_min 0.40
_refine_diff_density_max 0.283
_refine_diff_density_min -0.274
_refine_diff_density_rms 0.054
_refine_ls_extinction_method none
_refine_ls_goodness_of_fit_ref 1.027
_refine_ls_hydrogen_treatment constr
_refine_ls_matrix_type full
_refine_ls_number_parameters 349
_refine_ls_number_reflns 5263
_refine_ls_number_restraints 0
_refine_ls_restrained_S_all 1.027
_refine_ls_R_factor_all 0.0604
_refine_ls_R_factor_gt 0.0394
_refine_ls_shift/su_max 0.002
_refine_ls_shift/su_mean 0.000
_refine_ls_structure_factor_coef Fsqd
_refine_ls_weighting_details 'calc w=1/[\s^2^(Fo^2^)+(0.0585P)^2^+0.9516P] where P=(Fo^2^+2Fc^2^)/3'
_refine_ls_weighting_scheme calc
_refine_ls_wR_factor_gt 0.1033
_refine_ls_wR_factor_ref 0.1188
_reflns_number_gt 3910
_reflns_number_total 5263
_reflns_threshold_expression >2sigma(I)
_cod_data_source_file om800473z_si_004.cif
_cod_data_source_block 04007a
_cod_depositor_comments
;
The following automatic conversions were performed:

'_symmetry_cell_setting' value 'Monoclinic' changed to 'monoclinic'
according to /home/saulius/struct/CIF-dictionaries/cif_core.dic
dictionary named 'cif_core.dic' version 2.4.1 from
2010-06-29.

'_exptl_absorpt_correction_type' value 'Multi-scan'
changed to 'multi-scan' according to
/home/saulius/struct/CIF-dictionaries/cif_core.dic dictionary named
'cif_core.dic' version 2.4.1 from 2010-06-29.

Automatic conversion script
Id: cif_fix_values 1715 2011-07-08 13:25:40Z adriana 
;
_cod_original_sg_symbol_H-M P2(1)/c
_cod_database_code 4071922

loop_
_symmetry_equiv_pos_as_xyz
'x, y, z'
'-x, y+1/2, -z+1/2'
'-x, -y, -z'
'x, -y-1/2, z-1/2'

loop_
_atom_site_label
_atom_site_type_symbol
_atom_site_fract_x
_atom_site_fract_y
_atom_site_fract_z
_atom_site_U_iso_or_equiv
_atom_site_adp_type
_atom_site_occupancy
_atom_site_symmetry_multiplicity
_atom_site_calc_flag
_atom_site_refinement_flags
Cr1A Cr 0.33674(3) 0.38931(4) 0.26759(2) 0.05685(15) Uani 1 1 d .
C1A C 0.3137(2) 0.1743(3) 0.28461(16) 0.0805(8) Uani 1 1 d .
H1AA H 0.3563 0.1087 0.2800 0.097 Uiso 1 1 calc R
C2A C 0.2528(2) 0.2240(3) 0.23169(15) 0.0827(8) Uani 1 1 d .
C3A C 0.20320(18) 0.3272(3) 0.25936(15) 0.0757(8) Uani 1 1 d .
H3AA H 0.1604 0.3803 0.2355 0.091 Uiso 1 1 calc R
C4A C 0.22966(17) 0.3369(3) 0.33043(14) 0.0682(7) Uani 1 1 d .
C5A C 0.2045(2) 0.4261(3) 0.38123(18) 0.0823(9) Uani 1 1 d .
C6A C 0.2492(2) 0.4120(4) 0.44414(18) 0.0947(11) Uani 1 1 d .
H6AA H 0.2340 0.4685 0.4786 0.114 Uiso 1 1 calc R
C7A C 0.3160(2) 0.3177(4) 0.45902(17) 0.0906(10) Uani 1 1 d .
H7AA H 0.3433 0.3133 0.5028 0.109 Uiso 1 1 calc R
C8A C 0.3429(2) 0.2319(3) 0.41187(16) 0.0785(8) Uani 1 1 d .
C9A C 0.29894(18) 0.2408(3) 0.34555(14) 0.0682(7) Uani 1 1 d .
C10A C 0.2385(3) 0.1673(4) 0.16043(18) 0.1231(15) Uani 1 1 d .
H10A H 0.1944 0.0976 0.1580 0.185 Uiso 1 1 calc R
H10B H 0.2917 0.1282 0.1486 0.185 Uiso 1 1 calc R
H10C H 0.2204 0.2403 0.1297 0.185 Uiso 1 1 calc R
C11A C 0.1309(2) 0.5250(4) 0.3638(2) 0.1152(13) Uani 1 1 d .
H11A H 0.1318 0.5944 0.3981 0.173 Uiso 1 1 calc R
H11B H 0.0767 0.4762 0.3610 0.173 Uiso 1 1 calc R
H11C H 0.1371 0.5676 0.3212 0.173 Uiso 1 1 calc R
C12A C 0.4155(2) 0.1296(4) 0.42674(19) 0.1066(12) Uani 1 1 d .
H12A H 0.4478 0.1514 0.4692 0.160 Uiso 1 1 calc R
H12B H 0.4534 0.1333 0.3918 0.160 Uiso 1 1 calc R
H12C H 0.3917 0.0387 0.4287 0.160 Uiso 1 1 calc R
C13A C 0.46533(18) 0.4268(3) 0.23976(15) 0.0745(7) Uani 1 1 d .
H13A H 0.5051 0.3558 0.2373 0.089 Uiso 1 1 calc R
C14A C 0.40226(19) 0.4691(3) 0.18670(14) 0.0751(7) Uani 1 1 d .
C15A C 0.35309(18) 0.5762(3) 0.21229(14) 0.0682(7) Uani 1 1 d .
H15A H 0.3061 0.6208 0.1887 0.082 Uiso 1 1 calc R
C16A C 0.38747(17) 0.6044(2) 0.28025(13) 0.0613(6) Uani 1 1 d .
C17A C 0.36018(18) 0.6965(3) 0.32946(16) 0.0712(7) Uani 1 1 d .
C18A C 0.4042(2) 0.6903(3) 0.39218(17) 0.0835(9) Uani 1 1 d .
H18A H 0.3883 0.7499 0.4251 0.100 Uiso 1 1 calc R
C19A C 0.4722(2) 0.5980(3) 0.40914(16) 0.0844(9) Uani 1 1 d .
H19A H 0.4994 0.5985 0.4530 0.101 Uiso 1 1 calc R
C20A C 0.50061(18) 0.5072(3) 0.36433(15) 0.0737(8) Uani 1 1 d .
C21A C 0.45787(16) 0.5106(3) 0.29734(14) 0.0630(6) Uani 1 1 d .
C22A C 0.3927(2) 0.4157(4) 0.11561(15) 0.1028(11) Uani 1 1 d .
H22A H 0.4261 0.4719 0.0885 0.154 Uiso 1 1 calc R
H22B H 0.3326 0.4186 0.0977 0.154 Uiso 1 1 calc R
H22C H 0.4133 0.3226 0.1153 0.154 Uiso 1 1 calc R
C23A C 0.2870(2) 0.7947(3) 0.30940(19) 0.0965(10) Uani 1 1 d .
H23A H 0.2746 0.8468 0.3480 0.145 Uiso 1 1 calc R
H23B H 0.2363 0.7439 0.2920 0.145 Uiso 1 1 calc R
H23C H 0.3034 0.8561 0.2753 0.145 Uiso 1 1 calc R
C24A C 0.5736(2) 0.4075(4) 0.3821(2) 0.1039(11) Uani 1 1 d .
H24A H 0.5530 0.3153 0.3735 0.156 Uiso 1 1 calc R
H24B H 0.5946 0.4170 0.4289 0.156 Uiso 1 1 calc R
H24C H 0.6199 0.4264 0.3551 0.156 Uiso 1 1 calc R
Cr1B Cr 0.0000 0.5000 0.0000 0.06146(18) Uani 1 2 d S
C1B C 0.12854(16) 0.4091(3) 0.02509(15) 0.0679(7) Uani 1 1 d .
H1BA H 0.1641 0.3927 -0.0087 0.081 Uiso 1 1 calc R
C2B C 0.06483(17) 0.3173(3) 0.04503(15) 0.0710(7) Uani 1 1 d .
C3B C 0.02215(18) 0.3839(3) 0.09428(15) 0.0725(7) Uani 1 1 d .
H3BA H -0.0249 0.3491 0.1140 0.087 Uiso 1 1 calc R
C4B C 0.06284(19) 0.5144(3) 0.10927(14) 0.0738(8) Uani 1 1 d .
C5B C 0.0451(3) 0.6223(4) 0.15330(18) 0.1057(12) Uani 1 1 d .
C6B C 0.0968(3) 0.7417(5) 0.1510(2) 0.1240(17) Uani 1 1 d .
H6BA H 0.0884 0.8149 0.1796 0.149 Uiso 1 1 calc R
C7B C 0.1595(3) 0.7519(4) 0.1071(3) 0.1238(16) Uani 1 1 d .
H7BA H 0.1918 0.8327 0.1081 0.149 Uiso 1 1 calc R
C8B C 0.1773(2) 0.6549(4) 0.0634(2) 0.0934(10) Uani 1 1 d .
C9B C 0.12910(17) 0.5299(3) 0.06501(14) 0.0695(7) Uani 1 1 d .
C10B C 0.0464(2) 0.1745(3) 0.0181(2) 0.0961(10) Uani 1 1 d .
H10D H 0.0782 0.1089 0.0471 0.144 Uiso 1 1 calc R
H10E H 0.0640 0.1676 -0.0264 0.144 Uiso 1 1 calc R
H10F H -0.0146 0.1560 0.0165 0.144 Uiso 1 1 calc R
C11B C -0.0269(3) 0.6055(6) 0.1976(2) 0.158(2) Uani 1 1 d .
H11D H -0.0295 0.6855 0.2254 0.237 Uiso 1 1 calc R
H11E H -0.0159 0.5257 0.2256 0.237 Uiso 1 1 calc R
H11F H -0.0812 0.5944 0.1700 0.237 Uiso 1 1 calc R
C12B C 0.2425(3) 0.6723(4) 0.0134(2) 0.1307(16) Uani 1 1 d .
H12D H 0.2669 0.7631 0.0176 0.196 Uiso 1 1 calc R
H12E H 0.2142 0.6597 -0.0314 0.196 Uiso 1 1 calc R
H12F H 0.2878 0.6053 0.0222 0.196 Uiso 1 1 calc R

loop_
_atom_site_aniso_label
_atom_site_aniso_U_11
_atom_site_aniso_U_22
_atom_site_aniso_U_33
_atom_site_aniso_U_23
_atom_site_aniso_U_13
_atom_site_aniso_U_12
Cr1A 0.0620(3) 0.0434(2) 0.0643(3) 0.00032(18) 0.00317(18) -0.00154(17)
C1A 0.105(2) 0.0449(14) 0.088(2) -0.0011(14) -0.0050(17) -0.0029(14)
C2A 0.108(2) 0.0556(16) 0.0777(19) -0.0063(14) -0.0181(17) -0.0104(16)
C3A 0.0702(17) 0.0662(17) 0.086(2) 0.0076(15) -0.0128(15) -0.0159(14)
C4A 0.0633(15) 0.0627(16) 0.0778(18) 0.0055(14) 0.0042(14) -0.0204(13)
C5A 0.0716(18) 0.081(2) 0.099(2) 0.0015(18) 0.0296(17) -0.0149(16)
C6A 0.102(3) 0.106(3) 0.081(2) -0.0151(19) 0.031(2) -0.031(2)
C7A 0.094(2) 0.108(3) 0.069(2) 0.0120(19) 0.0061(17) -0.029(2)
C8A 0.087(2) 0.0728(19) 0.0735(19) 0.0167(16) -0.0009(16) -0.0203(16)
C9A 0.0822(18) 0.0495(14) 0.0703(17) 0.0072(13) -0.0027(14) -0.0171(13)
C10A 0.174(4) 0.086(2) 0.098(3) -0.026(2) -0.036(3) -0.011(2)
C11A 0.096(3) 0.118(3) 0.138(3) 0.001(3) 0.040(2) 0.007(2)
C12A 0.119(3) 0.099(3) 0.097(2) 0.033(2) -0.015(2) -0.001(2)
C13A 0.0653(16) 0.0791(19) 0.0803(19) -0.0067(15) 0.0137(14) 0.0079(14)
C14A 0.0802(18) 0.083(2) 0.0630(16) -0.0019(15) 0.0137(14) 0.0035(15)
C15A 0.0774(17) 0.0591(15) 0.0680(17) 0.0103(13) 0.0076(14) -0.0028(13)
C16A 0.0670(15) 0.0456(13) 0.0725(17) 0.0036(12) 0.0134(13) -0.0102(11)
C17A 0.0770(17) 0.0464(14) 0.092(2) -0.0046(14) 0.0170(16) -0.0132(12)
C18A 0.097(2) 0.071(2) 0.085(2) -0.0229(16) 0.0151(18) -0.0228(17)
C19A 0.089(2) 0.083(2) 0.077(2) -0.0064(17) -0.0092(16) -0.0246(18)
C20A 0.0659(16) 0.0691(18) 0.084(2) 0.0001(15) -0.0028(14) -0.0156(14)
C21A 0.0572(14) 0.0588(15) 0.0726(17) 0.0017(13) 0.0056(12) -0.0078(12)
C22A 0.115(3) 0.127(3) 0.068(2) -0.0107(19) 0.0194(18) 0.006(2)
C23A 0.107(2) 0.0555(17) 0.129(3) -0.0097(18) 0.019(2) 0.0079(17)
C24A 0.078(2) 0.105(3) 0.122(3) 0.009(2) -0.0187(19) 0.0011(19)
Cr1B 0.0505(3) 0.0637(4) 0.0684(4) 0.0017(3) -0.0015(3) 0.0025(3)
C1B 0.0539(14) 0.0685(17) 0.0815(18) 0.0051(14) 0.0085(13) 0.0058(12)
C2B 0.0623(15) 0.0579(16) 0.093(2) 0.0053(14) 0.0101(14) 0.0051(12)
C3B 0.0615(15) 0.0754(19) 0.0821(19) 0.0139(15) 0.0138(14) 0.0055(14)
C4B 0.0771(18) 0.0731(19) 0.0679(17) -0.0023(14) -0.0064(14) 0.0200(15)
C5B 0.115(3) 0.115(3) 0.082(2) -0.016(2) -0.015(2) 0.050(2)
C6B 0.142(4) 0.091(3) 0.124(3) -0.045(3) -0.050(3) 0.046(3)
C7B 0.120(3) 0.076(2) 0.160(4) -0.016(3) -0.055(3) 0.008(2)
C8B 0.081(2) 0.070(2) 0.119(3) 0.007(2) -0.0313(19) -0.0049(16)
C9B 0.0603(15) 0.0605(16) 0.0840(19) 0.0080(14) -0.0088(13) 0.0016(12)
C10B 0.091(2) 0.0643(19) 0.132(3) -0.0085(19) 0.009(2) -0.0022(16)
C11B 0.163(4) 0.212(6) 0.098(3) -0.025(3) 0.012(3) 0.095(4)
C12B 0.095(3) 0.115(3) 0.177(4) 0.050(3) -0.005(3) -0.036(2)

loop_
_atom_type_symbol
_atom_type_description
_atom_type_scat_dispersion_real
_atom_type_scat_dispersion_imag
_atom_type_scat_source
C C 0.0033 0.0016 'International Tables Vol C Tables 4.2.6.8 and 6.1.1.4'
H H 0.0000 0.0000 'International Tables Vol C Tables 4.2.6.8 and 6.1.1.4'
Cr Cr 0.3209 0.6236 'International Tables Vol C Tables 4.2.6.8 and 6.1.1.4'

loop_
_geom_angle_atom_site_label_1
_geom_angle_atom_site_label_2
_geom_angle_atom_site_label_3
_geom_angle
_geom_angle_site_symmetry_1
_geom_angle_site_symmetry_3
C2A Cr1A C3A 38.51(12) . .
C2A Cr1A C14A 109.84(12) . .
C3A Cr1A C14A 125.20(11) . .
C2A Cr1A C1A 38.67(11) . .
C3A Cr1A C1A 64.13(12) . .
C14A Cr1A C1A 124.76(12) . .
C2A Cr1A C15A 124.21(11) . .
C3A Cr1A C15A 111.38(11) . .
C14A Cr1A C15A 38.51(10) . .
C1A Cr1A C15A 158.39(11) . .
C2A Cr1A C13A 125.79(12) . .
C3A Cr1A C13A 159.80(11) . .
C14A Cr1A C13A 38.57(11) . .
C1A Cr1A C13A 112.25(12) . .
C15A Cr1A C13A 64.01(11) . .
C2A Cr1A C16A 158.73(11) . .
C3A Cr1A C16A 126.54(11) . .
C14A Cr1A C16A 63.77(10) . .
C1A Cr1A C16A 161.99(11) . .
C15A Cr1A C16A 37.91(10) . .
C13A Cr1A C16A 63.16(10) . .
C2A Cr1A C21A 160.76(12) . .
C3A Cr1A C21A 160.31(11) . .
C14A Cr1A C21A 63.75(11) . .
C1A Cr1A C21A 128.13(11) . .
C15A Cr1A C21A 63.28(10) . .
C13A Cr1A C21A 37.73(10) . .
C16A Cr1A C21A 37.35(9) . .
C2A Cr1A C4A 63.77(12) . .
C3A Cr1A C4A 38.11(10) . .
C14A Cr1A C4A 160.47(11) . .
C1A Cr1A C4A 63.01(12) . .
C15A Cr1A C4A 127.81(11) . .
C13A Cr1A C4A 160.39(11) . .
C16A Cr1A C4A 114.87(10) . .
C21A Cr1A C4A 128.30(10) . .
C2A Cr1A C9A 63.57(11) . .
C3A Cr1A C9A 63.24(11) . .
C14A Cr1A C9A 159.18(11) . .
C1A Cr1A C9A 37.52(11) . .
C15A Cr1A C9A 161.92(11) . .
C13A Cr1A C9A 127.24(11) . .
C16A Cr1A C9A 129.55(10) . .
C21A Cr1A C9A 115.38(10) . .
C4A Cr1A C9A 37.12(10) . .
C9A C1A C2A 109.1(3) . .
C9A C1A Cr1A 74.83(15) . .
C2A C1A Cr1A 70.16(16) . .
C9A C1A H1AA 125.5 . .
C2A C1A H1AA 125.5 . .
Cr1A C1A H1AA 121.2 . .
C3A C2A C1A 107.2(3) . .
C3A C2A C10A 126.5(3) . .
C1A C2A C10A 126.1(3) . .
C3A C2A Cr1A 70.88(15) . .
C1A C2A Cr1A 71.17(16) . .
C10A C2A Cr1A 127.4(3) . .
C2A C3A C4A 108.9(3) . .
C2A C3A Cr1A 70.61(17) . .
C4A C3A Cr1A 74.78(15) . .
C2A C3A H3AA 125.5 . .
C4A C3A H3AA 125.5 . .
Cr1A C3A H3AA 120.8 . .
C5A C4A C9A 120.4(3) . .
C5A C4A C3A 132.4(3) . .
C9A C4A C3A 107.0(3) . .
C5A C4A Cr1A 122.54(18) . .
C9A C4A Cr1A 71.51(15) . .
C3A C4A Cr1A 67.11(15) . .
C6A C5A C4A 116.2(3) . .
C6A C5A C11A 124.7(3) . .
C4A C5A C11A 119.1(3) . .
C5A C6A C7A 123.4(3) . .
C5A C6A H6AA 118.3 . .
C7A C6A H6AA 118.3 . .
C8A C7A C6A 122.4(3) . .
C8A C7A H7AA 118.8 . .
C6A C7A H7AA 118.8 . .
C7A C8A C9A 117.1(3) . .
C7A C8A C12A 123.3(3) . .
C9A C8A C12A 119.6(3) . .
C1A C9A C8A 131.6(3) . .
C1A C9A C4A 107.7(2) . .
C8A C9A C4A 120.5(3) . .
C1A C9A Cr1A 67.65(15) . .
C8A C9A Cr1A 123.28(18) . .
C4A C9A Cr1A 71.37(14) . .
C2A C10A H10A 109.5 . .
C2A C10A H10B 109.5 . .
H10A C10A H10B 109.5 . .
C2A C10A H10C 109.5 . .
H10A C10A H10C 109.5 . .
H10B C10A H10C 109.5 . .
C5A C11A H11A 109.5 . .
C5A C11A H11B 109.5 . .
H11A C11A H11B 109.5 . .
C5A C11A H11C 109.5 . .
H11A C11A H11C 109.5 . .
H11B C11A H11C 109.5 . .
C8A C12A H12A 109.5 . .
C8A C12A H12B 109.5 . .
H12A C12A H12B 109.5 . .
C8A C12A H12C 109.5 . .
H12A C12A H12C 109.5 . .
H12B C12A H12C 109.5 . .
C14A C13A C21A 109.1(2) . .
C14A C13A Cr1A 70.25(16) . .
C21A C13A Cr1A 74.31(15) . .
C14A C13A H13A 125.5 . .
C21A C13A H13A 125.5 . .
Cr1A C13A H13A 121.6 . .
C15A C14A C13A 107.2(2) . .
C15A C14A C22A 126.3(3) . .
C13A C14A C22A 126.4(3) . .
C15A C14A Cr1A 71.15(15) . .
C13A C14A Cr1A 71.18(16) . .
C22A C14A Cr1A 125.5(2) . .
C14A C15A C16A 108.9(2) . .
C14A C15A Cr1A 70.35(16) . .
C16A C15A Cr1A 74.19(14) . .
C14A C15A H15A 125.5 . .
C16A C15A H15A 125.5 . .
Cr1A C15A H15A 121.6 . .
C17A C16A C15A 131.8(3) . .
C17A C16A C21A 120.7(3) . .
C15A C16A C21A 107.4(2) . .
C17A C16A Cr1A 122.48(17) . .
C15A C16A Cr1A 67.90(14) . .
C21A C16A Cr1A 71.41(14) . .
C18A C17A C16A 116.7(3) . .
C18A C17A C23A 124.1(3) . .
C16A C17A C23A 119.1(3) . .
C17A C18A C19A 122.7(3) . .
C17A C18A H18A 118.7 . .
C19A C18A H18A 118.7 . .
C20A C19A C18A 123.1(3) . .
C20A C19A H19A 118.5 . .
C18A C19A H19A 118.5 . .
C19A C20A C21A 116.8(3) . .
C19A C20A C24A 123.5(3) . .
C21A C20A C24A 119.7(3) . .
C13A C21A C20A 132.4(3) . .
C13A C21A C16A 107.4(2) . .
C20A C21A C16A 120.0(2) . .
C13A C21A Cr1A 67.96(15) . .
C20A C21A Cr1A 121.73(18) . .
C16A C21A Cr1A 71.24(14) . .
C14A C22A H22A 109.5 . .
C14A C22A H22B 109.5 . .
H22A C22A H22B 109.5 . .
C14A C22A H22C 109.5 . .
H22A C22A H22C 109.5 . .
H22B C22A H22C 109.5 . .
C17A C23A H23A 109.5 . .
C17A C23A H23B 109.5 . .
H23A C23A H23B 109.5 . .
C17A C23A H23C 109.5 . .
H23A C23A H23C 109.5 . .
H23B C23A H23C 109.5 . .
C20A C24A H24A 109.5 . .
C20A C24A H24B 109.5 . .
H24A C24A H24B 109.5 . .
C20A C24A H24C 109.5 . .
H24A C24A H24C 109.5 . .
H24B C24A H24C 109.5 . .
C2B Cr1B C2B 180.0(2) . 3_565
C2B Cr1B C1B 37.90(10) . .
C2B Cr1B C1B 142.10(10) 3_565 .
C2B Cr1B C1B 142.10(10) . 3_565
C2B Cr1B C1B 37.90(10) 3_565 3_565
C1B Cr1B C1B 180.00(6) . 3_565
C2B Cr1B C3B 142.61(10) . 3_565
C2B Cr1B C3B 37.39(10) 3_565 3_565
C1B Cr1B C3B 117.28(10) . 3_565
C1B Cr1B C3B 62.72(10) 3_565 3_565
C2B Cr1B C3B 37.39(10) . .
C2B Cr1B C3B 142.61(10) 3_565 .
C1B Cr1B C3B 62.72(10) . .
C1B Cr1B C3B 117.28(10) 3_565 .
C3B Cr1B C3B 180.00(14) 3_565 .
C2B Cr1B C9B 62.24(10) . .
C2B Cr1B C9B 117.76(10) 3_565 .
C1B Cr1B C9B 36.96(10) . .
C1B Cr1B C9B 143.04(10) 3_565 .
C3B Cr1B C9B 117.96(10) 3_565 .
C3B Cr1B C9B 62.04(10) . .
C2B Cr1B C9B 117.76(10) . 3_565
C2B Cr1B C9B 62.24(10) 3_565 3_565
C1B Cr1B C9B 143.04(10) . 3_565
C1B Cr1B C9B 36.96(10) 3_565 3_565
C3B Cr1B C9B 62.04(10) 3_565 3_565
C3B Cr1B C9B 117.96(10) . 3_565
C9B Cr1B C9B 180.00(19) . 3_565
C2B Cr1B C4B 118.02(11) . 3_565
C2B Cr1B C4B 61.98(11) 3_565 3_565
C1B Cr1B C4B 118.31(10) . 3_565
C1B Cr1B C4B 61.69(10) 3_565 3_565
C3B Cr1B C4B 37.21(10) 3_565 3_565
C3B Cr1B C4B 142.79(10) . 3_565
C9B Cr1B C4B 143.47(10) . 3_565
C9B Cr1B C4B 36.53(10) 3_565 3_565
C2B Cr1B C4B 61.98(11) . .
C2B Cr1B C4B 118.02(11) 3_565 .
C1B Cr1B C4B 61.69(10) . .
C1B Cr1B C4B 118.31(10) 3_565 .
C3B Cr1B C4B 142.79(10) 3_565 .
C3B Cr1B C4B 37.21(10) . .
C9B Cr1B C4B 36.53(10) . .
C9B Cr1B C4B 143.47(10) 3_565 .
C4B Cr1B C4B 180.00(6) 3_565 .
C9B C1B C2B 108.9(2) . .
C9B C1B Cr1B 75.14(15) . .
C2B C1B Cr1B 71.00(15) . .
C9B C1B H1BA 125.5 . .
C2B C1B H1BA 125.5 . .
Cr1B C1B H1BA 120.0 . .
C3B C2B C1B 107.6(2) . .
C3B C2B C10B 126.2(3) . .
C1B C2B C10B 126.2(3) . .
C3B C2B Cr1B 71.49(15) . .
C1B C2B Cr1B 71.09(15) . .
C10B C2B Cr1B 122.9(2) . .
C2B C3B C4B 108.9(2) . .
C2B C3B Cr1B 71.12(16) . .
C4B C3B Cr1B 75.35(16) . .
C2B C3B H3BA 125.5 . .
C4B C3B H3BA 125.5 . .
Cr1B C3B H3BA 119.7 . .
C5B C4B C3B 132.4(3) . .
C5B C4B C9B 120.4(3) . .
C3B C4B C9B 107.0(2) . .
C5B C4B Cr1B 123.1(2) . .
C3B C4B Cr1B 67.44(16) . .
C9B C4B Cr1B 71.22(15) . .
C6B C5B C4B 116.0(4) . .
C6B C5B C11B 124.6(4) . .
C4B C5B C11B 119.4(4) . .
C7B C6B C5B 121.3(4) . .
C7B C6B H6BA 119.3 . .
C5B C6B H6BA 119.3 . .
C8B C7B C6B 125.0(4) . .
C8B C7B H7BA 117.5 . .
C6B C7B H7BA 117.5 . .
C7B C8B C9B 116.2(4) . .
C7B C8B C12B 123.8(4) . .
C9B C8B C12B 120.1(4) . .
C1B C9B C8B 131.5(3) . .
C1B C9B C4B 107.4(2) . .
C8B C9B C4B 120.9(3) . .
C1B C9B Cr1B 67.90(14) . .
C8B C9B Cr1B 121.54(19) . .
C4B C9B Cr1B 72.25(15) . .
C2B C10B H10D 109.5 . .
C2B C10B H10E 109.5 . .
H10D C10B H10E 109.5 . .
C2B C10B H10F 109.5 . .
H10D C10B H10F 109.5 . .
H10E C10B H10F 109.5 . .
C5B C11B H11D 109.5 . .
C5B C11B H11E 109.5 . .
H11D C11B H11E 109.5 . .
C5B C11B H11F 109.5 . .
H11D C11B H11F 109.5 . .
H11E C11B H11F 109.5 . .
C8B C12B H12D 109.5 . .
C8B C12B H12E 109.5 . .
H12D C12B H12E 109.5 . .
C8B C12B H12F 109.5 . .
H12D C12B H12F 109.5 . .
H12E C12B H12F 109.5 . .

loop_
_geom_bond_atom_site_label_1
_geom_bond_atom_site_label_2
_geom_bond_distance
_geom_bond_site_symmetry_2
Cr1A C2A 2.140(3) .
Cr1A C3A 2.144(3) .
Cr1A C14A 2.145(3) .
Cr1A C1A 2.154(3) .
Cr1A C15A 2.155(3) .
Cr1A C13A 2.157(3) .
Cr1A C16A 2.238(2) .
Cr1A C21A 2.240(2) .
Cr1A C4A 2.246(3) .
Cr1A C9A 2.247(3) .
C1A C9A 1.418(4) .
C1A C2A 1.422(4) .
C1A H1AA 0.9300 .
C2A C3A 1.413(4) .
C2A C10A 1.520(4) .
C3A C4A 1.436(4) .
C3A H3AA 0.9300 .
C4A C5A 1.421(4) .
C4A C9A 1.430(4) .
C5A C6A 1.373(5) .
C5A C11A 1.503(5) .
C6A C7A 1.391(5) .
C6A H6AA 0.9300 .
C7A C8A 1.358(5) .
C7A H7AA 0.9300 .
C8A C9A 1.424(4) .
C8A C12A 1.506(5) .
C10A H10A 0.9600 .
C10A H10B 0.9600 .
C10A H10C 0.9600 .
C11A H11A 0.9600 .
C11A H11B 0.9600 .
C11A H11C 0.9600 .
C12A H12A 0.9600 .
C12A H12B 0.9600 .
C12A H12C 0.9600 .
C13A C14A 1.421(4) .
C13A C21A 1.424(4) .
C13A H13A 0.9300 .
C14A C15A 1.418(4) .
C14A C22A 1.503(4) .
C15A C16A 1.429(4) .
C15A H15A 0.9300 .
C16A C17A 1.427(4) .
C16A C21A 1.434(4) .
C17A C18A 1.360(4) .
C17A C23A 1.502(4) .
C18A C19A 1.398(4) .
C18A H18A 0.9300 .
C19A C20A 1.363(4) .
C19A H19A 0.9300 .
C20A C21A 1.426(4) .
C20A C24A 1.503(4) .
C22A H22A 0.9600 .
C22A H22B 0.9600 .
C22A H22C 0.9600 .
C23A H23A 0.9600 .
C23A H23B 0.9600 .
C23A H23C 0.9600 .
C24A H24A 0.9600 .
C24A H24B 0.9600 .
C24A H24C 0.9600 .
Cr1B C2B 2.185(3) .
Cr1B C2B 2.185(3) 3_565
Cr1B C1B 2.186(2) .
Cr1B C1B 2.186(2) 3_565
Cr1B C3B 2.190(3) 3_565
Cr1B C3B 2.190(3) .
Cr1B C9B 2.280(3) .
Cr1B C9B 2.280(3) 3_565
Cr1B C4B 2.294(3) 3_565
Cr1B C4B 2.294(3) .
C1B C9B 1.418(4) .
C1B C2B 1.420(4) .
C1B H1BA 0.9300 .
C2B C3B 1.402(4) .
C2B C10B 1.504(4) .
C3B C4B 1.434(4) .
C3B H3BA 0.9300 .
C4B C5B 1.415(4) .
C4B C9B 1.434(4) .
C5B C6B 1.414(6) .
C5B C11B 1.507(6) .
C6B C7B 1.381(6) .
C6B H6BA 0.9300 .
C7B C8B 1.334(6) .
C7B H7BA 0.9300 .
C8B C9B 1.429(4) .
C8B C12B 1.505(5) .
C10B H10D 0.9600 .
C10B H10E 0.9600 .
C10B H10F 0.9600 .
C11B H11D 0.9600 .
C11B H11E 0.9600 .
C11B H11F 0.9600 .
C12B H12D 0.9600 .
C12B H12E 0.9600 .
C12B H12F 0.9600 .

loop_
_geom_torsion_atom_site_label_1
_geom_torsion_atom_site_label_2
_geom_torsion_atom_site_label_3
_geom_torsion_atom_site_label_4
_geom_torsion
_geom_torsion_site_symmetry_1
C2A Cr1A C1A C9A -117.2(3) .
C3A Cr1A C1A C9A -79.04(19) .
C14A Cr1A C1A C9A 164.65(17) .
C15A Cr1A C1A C9A -161.9(3) .
C13A Cr1A C1A C9A 122.75(18) .
C16A Cr1A C1A C9A 51.4(4) .
C21A Cr1A C1A C9A 82.7(2) .
C4A Cr1A C1A C9A -36.29(16) .
C3A Cr1A C1A C2A 38.20(19) .
C14A Cr1A C1A C2A -78.1(2) .
C15A Cr1A C1A C2A -44.7(4) .
C13A Cr1A C1A C2A -120.0(2) .
C16A Cr1A C1A C2A 168.6(3) .
C21A Cr1A C1A C2A -160.08(18) .
C4A Cr1A C1A C2A 80.9(2) .
C9A Cr1A C1A C2A 117.2(3) .
C9A C1A C2A C3A 3.1(3) .
Cr1A C1A C2A C3A -62.1(2) .
C9A C1A C2A C10A -171.8(3) .
Cr1A C1A C2A C10A 123.0(4) .
C9A C1A C2A Cr1A 65.2(2) .
C14A Cr1A C2A C3A -122.05(18) .
C1A Cr1A C2A C3A 116.7(3) .
C15A Cr1A C2A C3A -81.6(2) .
C13A Cr1A C2A C3A -162.19(17) .
C16A Cr1A C2A C3A -53.7(4) .
C21A Cr1A C2A C3A 171.1(3) .
C4A Cr1A C2A C3A 37.86(17) .
C9A Cr1A C2A C3A 79.46(19) .
C3A Cr1A C2A C1A -116.7(3) .
C14A Cr1A C2A C1A 121.3(2) .
C15A Cr1A C2A C1A 161.75(18) .
C13A Cr1A C2A C1A 81.1(2) .
C16A Cr1A C2A C1A -170.3(3) .
C21A Cr1A C2A C1A 54.4(4) .
C4A Cr1A C2A C1A -78.8(2) .
C9A Cr1A C2A C1A -37.21(19) .
C3A Cr1A C2A C10A 121.8(4) .
C14A Cr1A C2A C10A -0.3(3) .
C1A Cr1A C2A C10A -121.6(4) .
C15A Cr1A C2A C10A 40.2(4) .
C13A Cr1A C2A C10A -40.4(4) .
C16A Cr1A C2A C10A 68.1(5) .
C21A Cr1A C2A C10A -67.1(5) .
C4A Cr1A C2A C10A 159.6(3) .
C9A Cr1A C2A C10A -158.8(4) .
C1A C2A C3A C4A -3.2(3) .
C10A C2A C3A C4A 171.7(3) .
Cr1A C2A C3A C4A -65.49(18) .
C1A C2A C3A Cr1A 62.3(2) .
C10A C2A C3A Cr1A -122.9(3) .
C14A Cr1A C3A C2A 77.3(2) .
C1A Cr1A C3A C2A -38.36(18) .
C15A Cr1A C3A C2A 118.54(18) .
C13A Cr1A C3A C2A 45.9(4) .
C16A Cr1A C3A C2A 158.67(16) .
C21A Cr1A C3A C2A -171.3(3) .
C4A Cr1A C3A C2A -116.9(2) .
C9A Cr1A C3A C2A -80.40(18) .
C2A Cr1A C3A C4A 116.9(2) .
C14A Cr1A C3A C4A -165.80(16) .
C1A Cr1A C3A C4A 78.52(18) .
C15A Cr1A C3A C4A -124.59(17) .
C13A Cr1A C3A C4A 162.8(3) .
C16A Cr1A C3A C4A -84.45(19) .
C21A Cr1A C3A C4A -54.4(4) .
C9A Cr1A C3A C4A 36.48(16) .
C2A C3A C4A C5A 176.7(3) .
Cr1A C3A C4A C5A 113.9(3) .
C2A C3A C4A C9A 2.1(3) .
Cr1A C3A C4A C9A -60.73(17) .
C2A C3A C4A Cr1A 62.8(2) .
C2A Cr1A C4A C5A -165.0(3) .
C3A Cr1A C4A C5A -126.8(3) .
C14A Cr1A C4A C5A -89.9(4) .
C1A Cr1A C4A C5A 151.5(3) .
C15A Cr1A C4A C5A -50.7(3) .
C13A Cr1A C4A C5A 70.9(4) .
C16A Cr1A C4A C5A -8.6(3) .
C21A Cr1A C4A C5A 32.8(3) .
C9A Cr1A C4A C5A 114.8(3) .
C2A Cr1A C4A C9A 80.15(17) .
C3A Cr1A C4A C9A 118.4(2) .
C14A Cr1A C4A C9A 155.2(3) .
C1A Cr1A C4A C9A 36.69(16) .
C15A Cr1A C4A C9A -165.58(15) .
C13A Cr1A C4A C9A -43.9(4) .
C16A Cr1A C4A C9A -123.41(16) .
C21A Cr1A C4A C9A -82.04(19) .
C2A Cr1A C4A C3A -38.25(17) .
C14A Cr1A C4A C3A 36.8(4) .
C1A Cr1A C4A C3A -81.71(18) .
C15A Cr1A C4A C3A 76.0(2) .
C13A Cr1A C4A C3A -162.3(3) .
C16A Cr1A C4A C3A 118.19(18) .
C21A Cr1A C4A C3A 159.56(16) .
C9A Cr1A C4A C3A -118.4(2) .
C9A C4A C5A C6A -1.0(4) .
C3A C4A C5A C6A -175.0(3) .
Cr1A C4A C5A C6A -87.5(3) .
C9A C4A C5A C11A -179.5(3) .
C3A C4A C5A C11A 6.5(5) .
Cr1A C4A C5A C11A 94.1(3) .
C4A C5A C6A C7A 0.4(5) .
C11A C5A C6A C7A 178.8(3) .
C5A C6A C7A C8A 0.4(5) .
C6A C7A C8A C9A -0.7(4) .
C6A C7A C8A C12A 179.6(3) .
C2A C1A C9A C8A -177.6(3) .
Cr1A C1A C9A C8A -115.4(3) .
C2A C1A C9A C4A -1.8(3) .
Cr1A C1A C9A C4A 60.40(18) .
C2A C1A C9A Cr1A -62.2(2) .
C7A C8A C9A C1A 175.4(3) .
C12A C8A C9A C1A -4.9(5) .
C7A C8A C9A C4A 0.1(4) .
C12A C8A C9A C4A 179.8(3) .
C7A C8A C9A Cr1A 86.8(3) .
C12A C8A C9A Cr1A -93.5(3) .
C5A C4A C9A C1A -175.5(2) .
C3A C4A C9A C1A -0.1(3) .
Cr1A C4A C9A C1A -58.06(19) .
C5A C4A C9A C8A 0.8(4) .
C3A C4A C9A C8A 176.2(2) .
Cr1A C4A C9A C8A 118.3(2) .
C5A C4A C9A Cr1A -117.5(2) .
C3A C4A C9A Cr1A 57.93(17) .
C2A Cr1A C9A C1A 38.34(19) .
C3A Cr1A C9A C1A 81.62(19) .
C14A Cr1A C9A C1A -37.7(4) .
C15A Cr1A C9A C1A 158.4(3) .
C13A Cr1A C9A C1A -77.9(2) .
C16A Cr1A C9A C1A -161.74(17) .
C21A Cr1A C9A C1A -120.28(18) .
C4A Cr1A C9A C1A 119.1(2) .
C2A Cr1A C9A C8A 164.5(3) .
C3A Cr1A C9A C8A -152.3(3) .
C14A Cr1A C9A C8A 88.4(4) .
C1A Cr1A C9A C8A 126.1(4) .
C15A Cr1A C9A C8A -75.5(5) .
C13A Cr1A C9A C8A 48.2(3) .
C16A Cr1A C9A C8A -35.6(3) .
C21A Cr1A C9A C8A 5.8(3) .
C4A Cr1A C9A C8A -114.8(3) .
C2A Cr1A C9A C4A -80.73(18) .
C3A Cr1A C9A C4A -37.45(16) .
C14A Cr1A C9A C4A -156.8(3) .
C1A Cr1A C9A C4A -119.1(2) .
C15A Cr1A C9A C4A 39.3(4) .
C13A Cr1A C9A C4A 163.00(16) .
C16A Cr1A C9A C4A 79.19(19) .
C21A Cr1A C9A C4A 120.66(16) .
C2A Cr1A C13A C14A 76.5(2) .
C3A Cr1A C13A C14A 43.1(4) .
C1A Cr1A C13A C14A 118.36(18) .
C15A Cr1A C13A C14A -38.29(17) .
C16A Cr1A C13A C14A -80.80(18) .
C21A Cr1A C13A C14A -117.5(2) .
C4A Cr1A C13A C14A -169.9(3) .
C9A Cr1A C13A C14A 158.41(17) .
C2A Cr1A C13A C21A -165.99(15) .
C3A Cr1A C13A C21A 160.5(3) .
C14A Cr1A C13A C21A 117.5(2) .
C1A Cr1A C13A C21A -124.15(17) .
C15A Cr1A C13A C21A 79.20(17) .
C16A Cr1A C13A C21A 36.68(15) .
C4A Cr1A C13A C21A -52.4(4) .
C9A Cr1A C13A C21A -84.10(19) .
C21A C13A C14A C15A -2.2(3) .
Cr1A C13A C14A C15A 62.41(19) .
C21A C13A C14A C22A 174.6(3) .
Cr1A C13A C14A C22A -120.7(3) .
C21A C13A C14A Cr1A -64.65(19) .
C2A Cr1A C14A C15A 120.44(18) .
C3A Cr1A C14A C15A 80.2(2) .
C1A Cr1A C14A C15A 160.98(17) .
C13A Cr1A C14A C15A -116.6(2) .
C16A Cr1A C14A C15A -37.48(16) .
C21A Cr1A C14A C15A -79.31(18) .
C4A Cr1A C14A C15A 53.3(4) .
C9A Cr1A C14A C15A -172.0(3) .
C2A Cr1A C14A C13A -123.01(18) .
C3A Cr1A C14A C13A -163.23(17) .
C1A Cr1A C14A C13A -82.5(2) .
C15A Cr1A C14A C13A 116.6(2) .
C16A Cr1A C14A C13A 79.07(18) .
C21A Cr1A C14A C13A 37.25(16) .
C4A Cr1A C14A C13A 169.8(3) .
C9A Cr1A C14A C13A -55.5(4) .
C2A Cr1A C14A C22A -1.3(3) .
C3A Cr1A C14A C22A -41.5(3) .
C1A Cr1A C14A C22A 39.3(3) .
C15A Cr1A C14A C22A -121.7(3) .
C13A Cr1A C14A C22A 121.8(4) .
C16A Cr1A C14A C22A -159.2(3) .
C21A Cr1A C14A C22A 159.0(3) .
C4A Cr1A C14A C22A -68.4(5) .
C9A Cr1A C14A C22A 66.3(4) .
C13A C14A C15A C16A 2.2(3) .
C22A C14A C15A C16A -174.6(3) .
Cr1A C14A C15A C16A 64.65(18) .
C13A C14A C15A Cr1A -62.4(2) .
C22A C14A C15A Cr1A 120.7(3) .
C2A Cr1A C15A C14A -78.7(2) .
C3A Cr1A C15A C14A -120.14(18) .
C1A Cr1A C15A C14A -46.6(4) .
C13A Cr1A C15A C14A 38.35(17) .
C16A Cr1A C15A C14A 117.3(2) .
C21A Cr1A C15A C14A 80.65(18) .
C4A Cr1A C15A C14A -160.17(16) .
C9A Cr1A C15A C14A 170.9(3) .
C2A Cr1A C15A C16A 163.96(17) .
C3A Cr1A C15A C16A 122.55(16) .
C14A Cr1A C15A C16A -117.3(2) .
C1A Cr1A C15A C16A -164.0(3) .
C13A Cr1A C15A C16A -78.96(17) .
C21A Cr1A C15A C16A -36.66(15) .
C4A Cr1A C15A C16A 82.52(19) .
C9A Cr1A C15A C16A 53.6(4) .
C14A C15A C16A C17A -176.7(3) .
Cr1A C15A C16A C17A -114.5(3) .
C14A C15A C16A C21A -1.4(3) .
Cr1A C15A C16A C21A 60.83(17) .
C14A C15A C16A Cr1A -62.19(19) .
C2A Cr1A C16A C17A 87.4(4) .
C3A Cr1A C16A C17A 48.8(3) .
C14A Cr1A C16A C17A 164.5(3) .
C1A Cr1A C16A C17A -72.8(5) .
C15A Cr1A C16A C17A 126.5(3) .
C13A Cr1A C16A C17A -152.1(3) .
C21A Cr1A C16A C17A -115.1(3) .
C4A Cr1A C16A C17A 6.2(3) .
C9A Cr1A C16A C17A -34.6(3) .
C2A Cr1A C16A C15A -39.1(4) .
C3A Cr1A C16A C15A -77.69(19) .
C14A Cr1A C16A C15A 38.08(16) .
C1A Cr1A C16A C15A 160.8(3) .
C13A Cr1A C16A C15A 81.40(17) .
C21A Cr1A C16A C15A 118.5(2) .
C4A Cr1A C16A C15A -120.31(16) .
C9A Cr1A C16A C15A -161.10(16) .
C2A Cr1A C16A C21A -157.5(3) .
C3A Cr1A C16A C21A 163.86(16) .
C14A Cr1A C16A C21A -80.38(17) .
C1A Cr1A C16A C21A 42.3(4) .
C15A Cr1A C16A C21A -118.5(2) .
C13A Cr1A C16A C21A -37.05(15) .
C4A Cr1A C16A C21A 121.24(16) .
C9A Cr1A C16A C21A 80.45(18) .
C15A C16A C17A C18A 174.9(3) .
C21A C16A C17A C18A 0.1(4) .
Cr1A C16A C17A C18A 86.6(3) .
C15A C16A C17A C23A -6.1(4) .
C21A C16A C17A C23A 179.1(2) .
Cr1A C16A C17A C23A -94.4(3) .
C16A C17A C18A C19A -0.8(4) .
C23A C17A C18A C19A -179.7(3) .
C17A C18A C19A C20A 0.4(5) .
C18A C19A C20A C21A 0.6(4) .
C18A C19A C20A C24A -179.9(3) .
C14A C13A C21A C20A 175.6(3) .
Cr1A C13A C21A C20A 113.5(3) .
C14A C13A C21A C16A 1.4(3) .
Cr1A C13A C21A C16A -60.66(17) .
C14A C13A C21A Cr1A 62.1(2) .
C19A C20A C21A C13A -174.8(3) .
C24A C20A C21A C13A 5.7(5) .
C19A C20A C21A C16A -1.2(4) .
C24A C20A C21A C16A 179.3(3) .
C19A C20A C21A Cr1A -86.7(3) .
C24A C20A C21A Cr1A 93.8(3) .
C17A C16A C21A C13A 175.9(2) .
C15A C16A C21A C13A 0.0(3) .
Cr1A C16A C21A C13A 58.58(18) .
C17A C16A C21A C20A 0.9(4) .
C15A C16A C21A C20A -175.0(2) .
Cr1A C16A C21A C20A -116.4(2) .
C17A C16A C21A Cr1A 117.3(2) .
C15A C16A C21A Cr1A -58.60(16) .
C2A Cr1A C21A C13A 36.6(4) .
C3A Cr1A C21A C13A -160.0(3) .
C14A Cr1A C21A C13A -38.08(17) .
C1A Cr1A C21A C13A 76.8(2) .
C15A Cr1A C21A C13A -81.31(18) .
C16A Cr1A C21A C13A -118.5(2) .
C4A Cr1A C21A C13A 160.19(17) .
C9A Cr1A C21A C13A 118.78(17) .
C2A Cr1A C21A C20A -90.6(4) .
C3A Cr1A C21A C20A 72.8(4) .
C14A Cr1A C21A C20A -165.3(3) .
C1A Cr1A C21A C20A -50.4(3) .
C15A Cr1A C21A C20A 151.5(3) .
C13A Cr1A C21A C20A -127.2(3) .
C16A Cr1A C21A C20A 114.3(3) .
C4A Cr1A C21A C20A 33.0(3) .
C9A Cr1A C21A C20A -8.4(3) .
C2A Cr1A C21A C16A 155.1(3) .
C3A Cr1A C21A C16A -41.5(4) .
C14A Cr1A C21A C16A 80.44(17) .
C1A Cr1A C21A C16A -164.66(16) .
C15A Cr1A C21A C16A 37.21(15) .
C13A Cr1A C21A C16A 118.5(2) .
C4A Cr1A C21A C16A -81.28(18) .
C9A Cr1A C21A C16A -122.69(16) .
C2B Cr1B C1B C9B -116.5(2) .
C2B Cr1B C1B C9B 63.5(2) 3_565
C1B Cr1B C1B C9B -74(100) 3_565
C3B Cr1B C1B C9B 101.07(18) 3_565
C3B Cr1B C1B C9B -78.93(18) .
C9B Cr1B C1B C9B 180.0 3_565
C4B Cr1B C1B C9B 143.34(16) 3_565
C4B Cr1B C1B C9B -36.66(16) .
C2B Cr1B C1B C2B 180.0 3_565
C1B Cr1B C1B C2B 42(100) 3_565
C3B Cr1B C1B C2B -142.44(17) 3_565
C3B Cr1B C1B C2B 37.56(17) .
C9B Cr1B C1B C2B 116.5(2) .
C9B Cr1B C1B C2B -63.5(2) 3_565
C4B Cr1B C1B C2B -100.18(19) 3_565
C4B Cr1B C1B C2B 79.82(19) .
C9B C1B C2B C3B 3.6(3) .
Cr1B C1B C2B C3B -62.57(19) .
C9B C1B C2B C10B -176.5(3) .
Cr1B C1B C2B C10B 117.4(3) .
C9B C1B C2B Cr1B 66.13(19) .
C2B Cr1B C2B C3B -52(100) 3_565
C1B Cr1B C2B C3B 116.9(2) .
C1B Cr1B C2B C3B -63.1(2) 3_565
C3B Cr1B C2B C3B 180.0 3_565
C9B Cr1B C2B C3B 79.40(18) .
C9B Cr1B C2B C3B -100.60(18) 3_565
C4B Cr1B C2B C3B -142.14(16) 3_565
C4B Cr1B C2B C3B 37.86(16) .
C2B Cr1B C2B C1B -169(100) 3_565
C1B Cr1B C2B C1B 180.0 3_565
C3B Cr1B C2B C1B 63.1(2) 3_565
C3B Cr1B C2B C1B -116.9(2) .
C9B Cr1B C2B C1B -37.45(16) .
C9B Cr1B C2B C1B 142.55(16) 3_565
C4B Cr1B C2B C1B 101.01(18) 3_565
C4B Cr1B C2B C1B -78.99(18) .
C2B Cr1B C2B C10B 70(100) 3_565
C1B Cr1B C2B C10B -121.4(3) .
C1B Cr1B C2B C10B 58.6(3) 3_565
C3B Cr1B C2B C10B -58.3(3) 3_565
C3B Cr1B C2B C10B 121.7(3) .
C9B Cr1B C2B C10B -158.9(3) .
C9B Cr1B C2B C10B 21.1(3) 3_565
C4B Cr1B C2B C10B -20.4(3) 3_565
C4B Cr1B C2B C10B 159.6(3) .
C1B C2B C3B C4B -4.1(3) .
C10B C2B C3B C4B 175.9(3) .
Cr1B C2B C3B C4B -66.43(19) .
C1B C2B C3B Cr1B 62.31(19) .
C10B C2B C3B Cr1B -117.6(3) .
C2B Cr1B C3B C2B 180.0 3_565
C1B Cr1B C3B C2B -38.07(16) .
C1B Cr1B C3B C2B 141.93(16) 3_565
C3B Cr1B C3B C2B 15(100) 3_565
C9B Cr1B C3B C2B -79.99(17) .
C9B Cr1B C3B C2B 100.01(17) 3_565
C4B Cr1B C3B C2B 63.6(2) 3_565
C4B Cr1B C3B C2B -116.4(2) .
C2B Cr1B C3B C4B 116.4(2) .
C2B Cr1B C3B C4B -63.6(2) 3_565
C1B Cr1B C3B C4B 78.28(17) .
C1B Cr1B C3B C4B -101.72(17) 3_565
C3B Cr1B C3B C4B 132(100) 3_565
C9B Cr1B C3B C4B 36.37(15) .
C9B Cr1B C3B C4B -143.63(15) 3_565
C4B Cr1B C3B C4B 180.0 3_565
C2B C3B C4B C5B 178.6(3) .
Cr1B C3B C4B C5B 114.9(3) .
C2B C3B C4B C9B 3.1(3) .
Cr1B C3B C4B C9B -60.57(18) .
C2B C3B C4B Cr1B 63.7(2) .
C2B Cr1B C4B C5B -165.0(4) .
C2B Cr1B C4B C5B 15.0(4) 3_565
C1B Cr1B C4B C5B 151.7(4) .
C1B Cr1B C4B C5B -28.3(4) 3_565
C3B Cr1B C4B C5B 53.0(4) 3_565
C3B Cr1B C4B C5B -127.0(4) .
C9B Cr1B C4B C5B 114.7(4) .
C9B Cr1B C4B C5B -65.3(4) 3_565
C4B Cr1B C4B C5B 123.4(4) 3_565
C2B Cr1B C4B C3B -38.05(15) .
C2B Cr1B C4B C3B 141.95(15) 3_565
C1B Cr1B C4B C3B -81.28(17) .
C1B Cr1B C4B C3B 98.72(17) 3_565
C3B Cr1B C4B C3B 180.0 3_565
C9B Cr1B C4B C3B -118.4(2) .
C9B Cr1B C4B C3B 61.6(2) 3_565
C4B Cr1B C4B C3B -109.6(2) 3_565
C2B Cr1B C4B C9B 80.32(17) .
C2B Cr1B C4B C9B -99.68(17) 3_565
C1B Cr1B C4B C9B 37.09(15) .
C1B Cr1B C4B C9B -142.91(15) 3_565
C3B Cr1B C4B C9B -61.6(2) 3_565
C3B Cr1B C4B C9B 118.4(2) .
C9B Cr1B C4B C9B 180.0 3_565
C4B Cr1B C4B C9B 8.74(13) 3_565
C3B C4B C5B C6B -175.7(3) .
C9B C4B C5B C6B -0.8(4) .
Cr1B C4B C5B C6B -87.1(4) .
C3B C4B C5B C11B 3.0(5) .
C9B C4B C5B C11B 177.9(3) .
Cr1B C4B C5B C11B 91.5(4) .
C4B C5B C6B C7B 1.2(5) .
C11B C5B C6B C7B -177.4(4) .
C5B C6B C7B C8B 0.5(7) .
C6B C7B C8B C9B -2.5(6) .
C6B C7B C8B C12B 176.3(4) .
C2B C1B C9B C8B -176.7(3) .
Cr1B C1B C9B C8B -113.2(3) .
C2B C1B C9B C4B -1.6(3) .
Cr1B C1B C9B C4B 61.83(18) .
C2B C1B C9B Cr1B -63.45(19) .
C7B C8B C9B C1B 177.4(3) .
C12B C8B C9B C1B -1.5(5) .
C7B C8B C9B C4B 2.9(4) .
C12B C8B C9B C4B -176.0(3) .
C7B C8B C9B Cr1B 90.1(4) .
C12B C8B C9B Cr1B -88.8(3) .
C5B C4B C9B C1B -177.0(3) .
C3B C4B C9B C1B -0.9(3) .
Cr1B C4B C9B C1B -59.05(18) .
C5B C4B C9B C8B -1.3(4) .
C3B C4B C9B C8B 174.8(2) .
Cr1B C4B C9B C8B 116.6(2) .
C5B C4B C9B Cr1B -117.9(3) .
C3B C4B C9B Cr1B 58.16(18) .
C2B Cr1B C9B C1B 38.42(16) .
C2B Cr1B C9B C1B -141.58(16) 3_565
C1B Cr1B C9B C1B 180.0 3_565
C3B Cr1B C9B C1B -99.06(17) 3_565
C3B Cr1B C9B C1B 80.94(17) .
C9B Cr1B C9B C1B 132.34(16) 3_565
C4B Cr1B C9B C1B -62.0(2) 3_565
C4B Cr1B C9B C1B 118.0(2) .
C2B Cr1B C9B C8B 164.5(3) .
C2B Cr1B C9B C8B -15.5(3) 3_565
C1B Cr1B C9B C8B 126.1(4) .
C1B Cr1B C9B C8B -53.9(4) 3_565
C3B Cr1B C9B C8B 27.1(3) 3_565
C3B Cr1B C9B C8B -152.9(3) .
C9B Cr1B C9B C8B -101.5(3) 3_565
C4B Cr1B C9B C8B 64.1(3) 3_565
C4B Cr1B C9B C8B -115.9(3) .
C2B Cr1B C9B C4B -79.56(17) .
C2B Cr1B C9B C4B 100.44(17) 3_565
C1B Cr1B C9B C4B -118.0(2) .
C1B Cr1B C9B C4B 62.0(2) 3_565
C3B Cr1B C9B C4B 142.96(16) 3_565
C3B Cr1B C9B C4B -37.04(16) .
C9B Cr1B C9B C4B 14.4(2) 3_565
C4B Cr1B C9B C4B 180.0 3_565
